data_4102841
loop_
_publ_author_name
'Akihito Konishi'
'Yasukazu Hirao'
'Masayoshi Nakano'
'Akihiro Shimizu'
'Edith Botek'
'Beno\^it Champagne'
'Daisuke Shiomi'
'Kazunobu Sato'
'Takeji Takui'
'Kouzou Matsumoto'
'Hiroyuki Kurata'
'Takashi Kubo'

_publ_section_title
;
 Synthesis and Characterization of Teranthene: A Singlet Biradical
 Polycyclic Aromatic Hydrocarbon Having Kekul\'e Structures
;
_journal_name_full 'Journal of the American Chemical Society'
_journal_page_first 11021
_journal_page_last 11023
_journal_paper_doi 10.1021/ja1049737
_journal_volume 132
_journal_year 2010
_chemical_formula_sum 'C88 H98'
_chemical_formula_weight 1155.66
_chemical_name_systematic
; 
 ? 
;
_space_group_IT_number 2
_symmetry_cell_setting triclinic
_symmetry_Int_Tables_number 2
_symmetry_space_group_name_Hall '-P 1'
_symmetry_space_group_name_H-M 'P -1'
_atom_sites_solution_hydrogens geom
_atom_sites_solution_primary direct
_atom_sites_solution_secondary difmap
_audit_creation_method SHELXL-97
_cell_angle_alpha 86.392(14)
_cell_angle_beta 81.246(15)
_cell_angle_gamma 86.001(15)
_cell_formula_units_Z 1
_cell_length_a 7.542(3)
_cell_length_b 12.024(5)
_cell_length_c 19.024(9)
_cell_measurement_reflns_used 8424
_cell_measurement_temperature 200(2)
_cell_measurement_theta_max 55.2
_cell_measurement_theta_min 6.2
_cell_volume 1698.5(13)
_computing_cell_refinement PROCESS-AUTO
_computing_data_collection PROCESS-AUTO
_computing_data_reduction 'teXsan Ver. 2.0'
_computing_publication_material 'teXsan Ver. 2.0'
_computing_structure_refinement 'SHELXL-97 (Sheldrick, 1997)'
_computing_structure_solution 'SHELXS-97 (Sheldrick, 1990)'
_diffrn_ambient_temperature 200(2)
_diffrn_measured_fraction_theta_full 0.996
_diffrn_measured_fraction_theta_max 0.996
_diffrn_measurement_device_type 'Rigaku RAXIS-RAPID Imaging Plate'
_diffrn_measurement_method \w
_diffrn_radiation_monochromator graphite
_diffrn_radiation_source 'fine-focus sealed tube'
_diffrn_radiation_type MoK\a
_diffrn_radiation_wavelength 0.71075
_diffrn_reflns_av_R_equivalents 0.0437
_diffrn_reflns_av_sigmaI/netI 0.0635
_diffrn_reflns_limit_h_max 9
_diffrn_reflns_limit_h_min -9
_diffrn_reflns_limit_k_max 15
_diffrn_reflns_limit_k_min -15
_diffrn_reflns_limit_l_max 24
_diffrn_reflns_limit_l_min -22
_diffrn_reflns_number 16985
_diffrn_reflns_theta_full 27.48
_diffrn_reflns_theta_max 27.48
_diffrn_reflns_theta_min 3.09
_exptl_absorpt_coefficient_mu 0.063
_exptl_absorpt_correction_type none
_exptl_crystal_colour brown
_exptl_crystal_density_diffrn 1.130
_exptl_crystal_density_method 'not measured'
_exptl_crystal_description platelet
_exptl_crystal_F_000 626
_exptl_crystal_size_max 0.200
_exptl_crystal_size_mid 0.100
_exptl_crystal_size_min 0.100
_refine_diff_density_max 0.383
_refine_diff_density_min -0.247
_refine_diff_density_rms 0.059
_refine_ls_extinction_method none
_refine_ls_goodness_of_fit_ref 1.086
_refine_ls_hydrogen_treatment noref
_refine_ls_matrix_type full
_refine_ls_number_parameters 397
_refine_ls_number_reflns 7752
_refine_ls_number_restraints 0
_refine_ls_restrained_S_all 1.086
_refine_ls_R_factor_all 0.0917
_refine_ls_R_factor_gt 0.0567
_refine_ls_shift/su_max 0.000
_refine_ls_shift/su_mean 0.000
_refine_ls_structure_factor_coef Fsqd
_refine_ls_weighting_details 'calc w=1/[\s^2^(Fo^2^)+(0.1000P)^2^+0.0000P] where P=(Fo^2^+2Fc^2^)/3'
_refine_ls_weighting_scheme calc
_refine_ls_wR_factor_gt 0.1734
_refine_ls_wR_factor_ref 0.1969
_reflns_number_gt 4589
_reflns_number_total 7752
_reflns_threshold_expression >2sigma(I)
_cod_data_source_file ja1049737_si_002.cif
_cod_data_source_block shelxl
_cod_original_sg_symbol_H-M 'P -1 '
_cod_database_code 4102841

loop_
_symmetry_equiv_pos_as_xyz
'x, y, z'
'-x, -y, -z'

loop_
_atom_site_label
_atom_site_type_symbol
_atom_site_fract_x
_atom_site_fract_y
_atom_site_fract_z
_atom_site_U_iso_or_equiv
_atom_site_adp_type
_atom_site_occupancy
_atom_site_symmetry_multiplicity
_atom_site_calc_flag
C1 C -0.0891(2) -0.21144(12) 0.77891(8) 0.0280(4) Uani 1 1 d
C2 C -0.0048(2) -0.27168(12) 0.72040(8) 0.0249(4) Uani 1 1 d
C3 C 0.0566(2) -0.38421(12) 0.72927(8) 0.0285(4) Uani 1 1 d
H1 H 0.0450 -0.4185 0.7760 0.034 Uiso 1 1 d
C4 C 0.1327(2) -0.44626(12) 0.67275(8) 0.0265(4) Uani 1 1 d
C5 C 0.1542(2) -0.39300(12) 0.60477(8) 0.0257(4) Uani 1 1 d
H2 H 0.2070 -0.4349 0.5654 0.030 Uiso 1 1 d
C6 C 0.1012(2) -0.28070(11) 0.59232(7) 0.0223(3) Uani 1 1 d
C7 C 0.0179(2) -0.21863(11) 0.65025(7) 0.0223(3) Uani 1 1 d
C8 C -0.0436(2) -0.10536(11) 0.63931(7) 0.0215(3) Uani 1 1 d
C9 C -0.1267(2) -0.04572(11) 0.69852(7) 0.0223(3) Uani 1 1 d
C10 C -0.1893(2) 0.06778(11) 0.68906(8) 0.0234(3) Uani 1 1 d
C11 C -0.2664(2) 0.12437(12) 0.74880(8) 0.0281(4) Uani 1 1 d
H3 H -0.3063 0.2006 0.7425 0.033 Uiso 1 1 d
C12 C -0.2880(2) 0.07423(12) 0.81764(8) 0.0289(4) Uani 1 1 d
C13 C -0.2319(2) -0.03618(13) 0.82585(8) 0.0310(4) Uani 1 1 d
H4 H -0.2497 -0.0719 0.8721 0.037 Uiso 1 1 d
C14 C -0.1490(2) -0.09885(12) 0.76820(8) 0.0261(4) Uani 1 1 d
C15 C -0.2346(2) 0.23074(12) 0.60452(8) 0.0279(4) Uani 1 1 d
H5 H -0.2951 0.2716 0.6432 0.033 Uiso 1 1 d
C16 C -0.1699(2) 0.12074(11) 0.61778(7) 0.0226(3) Uani 1 1 d
C17 C -0.0846(2) 0.06045(11) 0.55918(7) 0.0205(3) Uani 1 1 d
C18 C -0.0216(2) -0.05268(11) 0.56963(7) 0.0206(3) Uani 1 1 d
C19 C 0.0629(2) -0.11322(11) 0.51084(7) 0.0205(3) Uani 1 1 d
C20 C 0.1255(2) -0.22624(11) 0.52135(7) 0.0220(3) Uani 1 1 d
C21 C 0.2132(2) -0.28117(12) 0.46252(8) 0.0282(4) Uani 1 1 d
H6 H 0.2598 -0.3560 0.4690 0.033 Uiso 1 1 d
C22 C -0.1135(3) -0.26615(12) 0.85222(8) 0.0314(4) Uani 1 1 d
C23 C 0.0069(3) -0.24811(14) 0.89884(9) 0.0410(5) Uani 1 1 d
C24 C -0.0210(3) -0.29808(16) 0.96753(9) 0.0497(6) Uani 1 1 d
H7 H 0.0606 -0.2857 0.9992 0.059 Uiso 1 1 d
C25 C -0.1594(3) -0.36405(15) 0.99099(9) 0.0487(6) Uani 1 1 d
C26 C -0.2755(3) -0.38188(15) 0.94402(10) 0.0497(5) Uani 1 1 d
H8 H -0.3722 -0.4284 0.9593 0.059 Uiso 1 1 d
C27 C -0.2559(3) -0.33378(14) 0.87477(9) 0.0415(5) Uani 1 1 d
C28 C 0.1609(3) -0.1769(2) 0.87591(11) 0.0631(7) Uani 1 1 d
H9 H 0.1169 -0.0984 0.8727 0.094 Uiso 1 1 d
H10 H 0.2227 -0.1984 0.8291 0.094 Uiso 1 1 d
H11 H 0.2452 -0.1869 0.9106 0.094 Uiso 1 1 d
C29 C -0.1827(4) -0.41722(18) 1.06605(10) 0.0717(8) Uani 1 1 d
H12 H -0.0768 -0.4667 1.0724 0.107 Uiso 1 1 d
H13 H -0.2900 -0.4604 1.0739 0.107 Uiso 1 1 d
H14 H -0.1961 -0.3586 1.1004 0.107 Uiso 1 1 d
C30 C -0.3846(3) -0.3567(2) 0.82512(12) 0.0653(6) Uani 1 1 d
H15 H -0.4838 -0.3976 0.8513 0.097 Uiso 1 1 d
H16 H -0.3213 -0.4016 0.7866 0.097 Uiso 1 1 d
H17 H -0.4319 -0.2859 0.8047 0.097 Uiso 1 1 d
C31 C 0.1877(3) -0.57040(12) 0.68563(8) 0.0335(4) Uani 1 1 d
C32 C 0.2467(3) -0.62811(14) 0.61655(10) 0.0506(6) Uani 1 1 d
H18 H 0.2763 -0.7074 0.6272 0.075 Uiso 1 1 d
H19 H 0.3531 -0.5938 0.5903 0.075 Uiso 1 1 d
H20 H 0.1493 -0.6203 0.5876 0.075 Uiso 1 1 d
C33 C 0.3413(3) -0.58101(15) 0.72929(10) 0.0496(5) Uani 1 1 d
H21 H 0.3047 -0.5433 0.7739 0.074 Uiso 1 1 d
H22 H 0.4462 -0.5461 0.7022 0.074 Uiso 1 1 d
H23 H 0.3726 -0.6600 0.7399 0.074 Uiso 1 1 d
C34 C 0.0273(3) -0.62840(14) 0.72696(11) 0.0514(5) Uani 1 1 d
H24 H 0.0591 -0.7084 0.7333 0.076 Uiso 1 1 d
H25 H -0.0749 -0.6174 0.7005 0.076 Uiso 1 1 d
H26 H -0.0057 -0.5967 0.7737 0.076 Uiso 1 1 d
C35 C -0.3804(3) 0.13946(13) 0.88095(8) 0.0353(4) Uani 1 1 d
C36 C -0.3382(3) 0.26182(15) 0.87235(10) 0.0525(6) Uani 1 1 d
H27 H -0.2077 0.2676 0.8653 0.078 Uiso 1 1 d
H28 H -0.3921 0.2997 0.9154 0.078 Uiso 1 1 d
H29 H -0.3876 0.2971 0.8312 0.078 Uiso 1 1 d
C37 C -0.5821(3) 0.13006(18) 0.88628(11) 0.0569(6) Uani 1 1 d
H30 H -0.6228 0.1622 0.8425 0.085 Uiso 1 1 d
H31 H -0.6440 0.1706 0.9270 0.085 Uiso 1 1 d
H32 H -0.6095 0.0513 0.8929 0.085 Uiso 1 1 d
C38 C -0.3177(4) 0.09239(17) 0.94994(10) 0.0610(7) Uani 1 1 d
H33 H -0.3544 0.0158 0.9601 0.091 Uiso 1 1 d
H34 H -0.3720 0.1387 0.9892 0.091 Uiso 1 1 d
H35 H -0.1865 0.0928 0.9450 0.091 Uiso 1 1 d
C39 C -0.6866(3) 0.06987(17) 0.68050(14) 0.0605(6) Uani 1 1 d
H36 H -0.5832 0.1141 0.6626 0.090 Uiso 1 1 d
H37 H -0.7475 0.0982 0.7256 0.090 Uiso 1 1 d
H38 H -0.7703 0.0756 0.6455 0.090 Uiso 1 1 d
C40 C -0.6227(3) -0.05080(15) 0.69202(11) 0.0440(5) Uani 1 1 d
H39 H -0.5371 -0.0556 0.7269 0.052 Uiso 1 1 d
H40 H -0.7270 -0.0939 0.7129 0.052 Uiso 1 1 d
C41 C -0.5329(3) -0.10329(15) 0.62481(10) 0.0396(4) Uani 1 1 d
H41 H -0.4293 -0.0597 0.6037 0.047 Uiso 1 1 d
H42 H -0.6189 -0.0991 0.5901 0.047 Uiso 1 1 d
C42 C -0.4674(3) -0.22414(14) 0.63692(10) 0.0390(4) Uani 1 1 d
H43 H -0.3816 -0.2280 0.6717 0.046 Uiso 1 1 d
H44 H -0.5711 -0.2674 0.6582 0.046 Uiso 1 1 d
C43 C -0.3767(3) -0.27832(15) 0.56997(10) 0.0430(5) Uani 1 1 d
H45 H -0.2705 -0.2368 0.5492 0.051 Uiso 1 1 d
H46 H -0.4611 -0.2734 0.5346 0.051 Uiso 1 1 d
C44 C -0.3172(3) -0.40045(16) 0.58437(11) 0.0517(5) Uani 1 1 d
H47 H -0.2446 -0.4066 0.6231 0.077 Uiso 1 1 d
H48 H -0.2456 -0.4296 0.5413 0.077 Uiso 1 1 d
H49 H -0.4234 -0.4441 0.5980 0.077 Uiso 1 1 d

loop_
_atom_site_aniso_label
_atom_site_aniso_U_11
_atom_site_aniso_U_22
_atom_site_aniso_U_33
_atom_site_aniso_U_23
_atom_site_aniso_U_13
_atom_site_aniso_U_12
C1 0.0358(10) 0.0280(8) 0.0185(7) 0.0030(6) -0.0003(7) -0.0015(7)
C2 0.0292(9) 0.0268(7) 0.0179(7) 0.0026(6) -0.0015(7) -0.0026(7)
C3 0.0354(10) 0.0289(8) 0.0201(7) 0.0047(6) -0.0025(7) -0.0031(7)
C4 0.0309(9) 0.0239(7) 0.0234(8) 0.0035(6) -0.0018(7) -0.0013(7)
C5 0.0304(9) 0.0241(7) 0.0213(7) 0.0005(6) -0.0007(7) -0.0002(7)
C6 0.0244(9) 0.0236(7) 0.0184(7) 0.0024(6) -0.0024(6) -0.0032(6)
C7 0.0250(9) 0.0239(7) 0.0172(7) 0.0018(6) -0.0013(6) -0.0021(6)
C8 0.0230(8) 0.0241(7) 0.0168(7) 0.0002(6) -0.0011(6) -0.0029(6)
C9 0.0247(9) 0.0239(7) 0.0170(7) -0.0005(6) 0.0009(6) -0.0020(6)
C10 0.0261(9) 0.0240(7) 0.0196(7) -0.0005(6) -0.0019(7) -0.0017(6)
C11 0.0346(10) 0.0271(7) 0.0209(7) 0.0000(6) 0.0001(7) 0.0007(7)
C12 0.0350(10) 0.0305(8) 0.0195(7) -0.0020(6) 0.0015(7) -0.0017(7)
C13 0.0429(11) 0.0322(8) 0.0156(7) 0.0007(6) 0.0013(7) 0.0002(8)
C14 0.0304(9) 0.0287(8) 0.0179(7) 0.0011(6) 0.0000(7) -0.0022(7)
C15 0.0377(10) 0.0248(7) 0.0188(7) -0.0021(6) 0.0018(7) 0.0024(7)
C16 0.0241(9) 0.0234(7) 0.0192(7) -0.0005(6) 0.0000(6) -0.0015(6)
C17 0.0211(8) 0.0233(7) 0.0167(7) 0.0001(6) -0.0013(6) -0.0022(6)
C18 0.0210(8) 0.0221(7) 0.0184(7) -0.0005(6) -0.0013(6) -0.0023(6)
C19 0.0205(8) 0.0229(7) 0.0178(7) -0.0001(6) -0.0018(6) -0.0027(6)
C20 0.0244(9) 0.0234(7) 0.0176(7) 0.0003(6) -0.0013(6) -0.0015(6)
C21 0.0366(10) 0.0235(7) 0.0220(8) -0.0001(6) 0.0007(7) 0.0027(7)
C22 0.0462(11) 0.0253(7) 0.0189(7) 0.0016(6) 0.0026(8) 0.0052(8)
C23 0.0608(14) 0.0384(9) 0.0222(8) 0.0028(7) -0.0058(9) 0.0029(9)
C24 0.0744(16) 0.0514(11) 0.0214(9) 0.0003(8) -0.0088(10) 0.0108(11)
C25 0.0750(16) 0.0378(10) 0.0233(9) 0.0081(7) 0.0100(10) 0.0195(11)
C26 0.0611(14) 0.0442(10) 0.0342(10) 0.0138(8) 0.0154(10) 0.0008(10)
C27 0.0514(13) 0.0386(9) 0.0292(9) 0.0081(7) 0.0062(9) -0.0006(9)
C28 0.0700(17) 0.0826(15) 0.0421(12) 0.0107(11) -0.0228(12) -0.0229(13)
C29 0.113(2) 0.0613(13) 0.0261(10) 0.0167(9) 0.0155(12) 0.0269(14)
C30 0.0589(16) 0.0839(16) 0.0523(13) 0.0193(11) -0.0032(12) -0.0311(12)
C31 0.0486(12) 0.0235(7) 0.0250(8) 0.0058(6) 0.0004(8) 0.0017(8)
C32 0.0852(17) 0.0264(8) 0.0348(10) 0.0033(7) 0.0008(10) 0.0087(10)
C33 0.0579(14) 0.0444(10) 0.0425(11) 0.0109(8) -0.0076(10) 0.0138(10)
C34 0.0652(15) 0.0298(9) 0.0539(12) 0.0064(8) 0.0073(11) -0.0091(9)
C35 0.0506(12) 0.0332(8) 0.0183(8) -0.0026(6) 0.0062(8) 0.0011(8)
C36 0.0853(17) 0.0385(9) 0.0297(9) -0.0097(8) 0.0087(10) -0.0069(10)
C37 0.0523(14) 0.0622(13) 0.0499(12) -0.0168(10) 0.0152(11) 0.0025(11)
C38 0.101(2) 0.0559(12) 0.0217(9) -0.0076(8) -0.0031(11) 0.0158(13)
C39 0.0481(14) 0.0444(11) 0.0920(18) -0.0077(11) -0.0191(13) -0.0017(10)
C40 0.0394(12) 0.0411(10) 0.0528(12) -0.0022(9) -0.0101(10) -0.0052(9)
C41 0.0339(11) 0.0436(10) 0.0429(10) 0.0044(8) -0.0093(9) -0.0104(8)
C42 0.0350(11) 0.0407(9) 0.0420(10) 0.0032(8) -0.0076(9) -0.0071(8)
C43 0.0384(11) 0.0504(10) 0.0408(10) -0.0010(8) -0.0054(9) -0.0085(9)
C44 0.0494(13) 0.0481(11) 0.0568(13) -0.0066(9) -0.0031(11) -0.0053(10)

loop_
_atom_type_symbol
_atom_type_description
_atom_type_scat_dispersion_real
_atom_type_scat_dispersion_imag
_atom_type_scat_source
C C 0.0033 0.0016 'International Tables Vol C Tables 4.2.6.8 and 6.1.1.4'
H H 0.0000 0.0000 'International Tables Vol C Tables 4.2.6.8 and 6.1.1.4'

loop_
_geom_angle_atom_site_label_1
_geom_angle_atom_site_label_2
_geom_angle_atom_site_label_3
_geom_angle
_geom_angle_site_symmetry_1
_geom_angle_site_symmetry_3
C14 C1 C2 119.76(14) . .
C14 C1 C22 119.93(13) . .
C2 C1 C22 120.30(13) . .
C3 C2 C1 121.18(13) . .
C3 C2 C7 118.86(13) . .
C1 C2 C7 119.95(13) . .
C4 C3 C2 122.39(14) . .
C4 C3 H1 118.88 . .
C2 C3 H1 118.73 . .
C3 C4 C5 117.89(13) . .
C3 C4 C31 119.77(13) . .
C5 C4 C31 122.33(13) . .
C6 C5 C4 122.76(14) . .
C6 C5 H2 118.61 . .
C4 C5 H2 118.63 . .
C5 C6 C7 118.99(13) . .
C5 C6 C20 122.12(13) . .
C7 C6 C20 118.88(12) . .
C6 C7 C8 120.61(13) . .
C6 C7 C2 119.05(13) . .
C8 C7 C2 120.34(13) . .
C9 C8 C7 119.11(13) . .
C9 C8 C18 120.50(13) . .
C7 C8 C18 120.39(13) . .
C8 C9 C10 120.26(13) . .
C8 C9 C14 120.36(13) . .
C10 C9 C14 119.38(13) . .
C11 C10 C9 118.55(13) . .
C11 C10 C16 122.31(13) . .
C9 C10 C16 119.14(13) . .
C10 C11 C12 122.99(13) . .
C10 C11 H3 118.45 . .
C12 C11 H3 118.56 . .
C13 C12 C11 117.94(13) . .
C13 C12 C35 121.38(14) . .
C11 C12 C35 120.61(13) . .
C12 C13 C14 122.57(14) . .
C12 C13 H4 118.76 . .
C14 C13 H4 118.67 . .
C1 C14 C13 121.00(14) . .
C1 C14 C9 120.47(13) . .
C13 C14 C9 118.53(13) . .
C21 C15 C16 121.91(13) 2_556 .
C21 C15 H5 119.10 2_556 .
C16 C15 H5 118.99 . .
C15 C16 C17 118.06(13) . .
C15 C16 C10 121.99(13) . .
C17 C16 C10 119.95(12) . .
C16 C17 C18 120.16(13) . .
C16 C17 C19 119.91(12) . 2_556
C18 C17 C19 119.92(13) . 2_556
C19 C18 C17 120.14(13) . .
C19 C18 C8 119.91(12) . .
C17 C18 C8 119.96(13) . .
C18 C19 C20 120.08(13) . .
C18 C19 C17 119.94(12) . 2_556
C20 C19 C17 119.98(13) . 2_556
C21 C20 C19 118.08(13) . .
C21 C20 C6 121.77(12) . .
C19 C20 C6 120.14(13) . .
C15 C21 C20 122.00(13) 2_556 .
C15 C21 H6 118.95 2_556 .
C20 C21 H6 119.05 . .
C27 C22 C23 119.70(16) . .
C27 C22 C1 120.66(15) . .
C23 C22 C1 119.63(17) . .
C24 C23 C22 118.6(2) . .
C24 C23 C28 120.63(18) . .
C22 C23 C28 120.78(16) . .
C25 C24 C23 122.89(19) . .
C25 C24 H7 118.54 . .
C23 C24 H7 118.6 . .
C24 C25 C26 117.69(17) . .
C24 C25 C29 120.8(2) . .
C26 C25 C29 121.5(2) . .
C25 C26 C27 122.3(2) . .
C25 C26 H8 118.87 . .
C27 C26 H8 118.9 . .
C22 C27 C26 118.87(18) . .
C22 C27 C30 120.73(16) . .
C26 C27 C30 120.4(2) . .
C23 C28 H9 109.6 . .
C23 C28 H10 109.4 . .
H9 C28 H10 109.4 . .
C23 C28 H11 109.60) . .
H9 C28 H11 109.5 . .
H10 C28 H11 109.4 . .
C25 C29 H12 109.5 . .
C25 C29 H13 109.5 . .
H12 C29 H13 109.5 . .
C25 C29 H14 109.38 . .
H12 C29 H14 109.4 . .
H13 C29 H14 109.5 . .
C27 C30 H15 109.62 . .
C27 C30 H16 109.4 . .
H15 C30 H16 109.4 . .
C27 C30 H17 109.6 . .
H15 C30 H17 109.6 . .
H16 C30 H17 109.3 . .
C32 C31 C33 108.96(15) . .
C32 C31 C34 108.45(16) . .
C33 C31 C34 109.20(15) . .
C32 C31 C4 112.15(13) . .
C33 C31 C4 109.16(14) . .
C34 C31 C4 108.87(14) . .
C31 C32 H18 109.39 . .
C31 C32 H19 109.42 . .
H18 C32 H19 109.4 . .
C31 C32 H20 109.51 . .
H18 C32 H20 109.6 . .
H19 C32 H20 109.48 . .
C31 C33 H21 109.55 . .
C31 C33 H22 109.49 . .
H21 C33 H22 109.2 . .
C31 C33 H23 109.57 . .
H21 C33 H23 109.58 . .
H22 C33 H23 109.42 . .
C31 C34 H24 109.47 . .
C31 C34 H25 109.53 . .
H24 C34 H25 109.5 . .
C31 C34 H26 109.55 . .
H24 C34 H26 109.42 . .
H25 C34 H26 109.4 . .
C37 C35 C36 109.51(15) . .
C37 C35 C38 109.52(18) . .
C36 C35 C38 107.11(16) . .
C37 C35 C12 108.08(15) . .
C36 C35 C12 111.72(15) . .
C38 C35 C12 110.88(13) . .
C35 C36 H27 109.44 . .
C35 C36 H28 109.42 . .
H27 C36 H28 109.3 . .
C35 C36 H29 109.62 . .
H27 C36 H29 109.6 . .
H28 C36 H29 109.39 . .
C35 C37 H30 109.5 . .
C35 C37 H31 109.45 . .
H30 C37 H31 109.50 . .
C35 C37 H32 109.48 . .
H30 C37 H32 109.5 . .
H31 C37 H32 109.4 . .
C35 C38 H33 109.59 . .
C35 C38 H34 109.43 . .
H33 C38 H34 109.4 . .
C35 C38 H35 109.43 . .
H33 C38 H35 109.57 . .
H34 C38 H35 109.4 . .
C40 C39 H36 109.39 . .
C40 C39 H37 109.6 . .
H36 C39 H37 109.5 . .
C40 C39 H38 109.40 . .
H36 C39 H38 109.4 . .
H37 C39 H38 109.6 . .
C41 C40 C39 113.55(18) . .
C41 C40 H39 108.95 . .
C39 C40 H39 108.81 . .
C41 C40 H40 108.91 . .
C39 C40 H40 108.78 . .
H39 C40 H40 107.69 . .
C40 C41 C42 113.25(15) . .
C40 C41 H41 108.87 . .
C42 C41 H41 108.93 . .
C40 C41 H42 108.94 . .
C42 C41 H42 109.02 . .
H41 C41 H42 107.69 . .
C43 C42 C41 114.02(15) . .
C43 C42 H43 108.76 . .
C41 C42 H43 108.79 . .
C43 C42 H44 108.76 . .
C41 C42 H44 108.73 . .
H43 C42 H44 107.61 . .
C42 C43 C44 112.19(16) . .
C42 C43 H45 109.18 . .
C44 C43 H45 109.17 . .
C42 C43 H46 109.13 . .
C44 C43 H46 109.29 . .
H45 C43 H46 107.77 . .
C43 C44 H47 109.63 . .
C43 C44 H48 109.63 . .
H47 C44 H48 109.4 . .
C43 C44 H49 109.47 . .
H47 C44 H49 109.4 . .
H48 C44 H49 109.35 . .

loop_
_geom_bond_atom_site_label_1
_geom_bond_atom_site_label_2
_geom_bond_distance
_geom_bond_site_symmetry_2
C1 C14 1.409(2) .
C1 C2 1.411(2) .
C1 C22 1.495(2) .
C2 C3 1.407(2) .
C2 C7 1.434(2) .
C3 C4 1.377(2) .
C3 H1 0.9503 .
C4 C5 1.398(2) .
C4 C31 1.536(2) .
C5 C6 1.397(2) .
C5 H2 0.9499 .
C6 C7 1.412(2) .
C6 C20 1.455(2) .
C7 C8 1.421(2) .
C8 C9 1.414(2) .
C8 C18 1.424(2) .
C9 C10 1.422(2) .
C9 C14 1.426(2) .
C10 C11 1.391(2) .
C10 C16 1.453(2) .
C11 C12 1.398(2) .
C11 H3 0.9505 .
C12 C13 1.372(2) .
C12 C35 1.529(2) .
C13 C14 1.411(2) .
C13 H4 0.9493 .
C15 C21 1.369(2) 2_556
C15 C16 1.399(2) .
C15 H5 0.9504 .
C16 C17 1.414(2) .
C17 C18 1.4213(19) .
C17 C19 1.430(2) 2_556
C18 C19 1.417(2) .
C19 C20 1.4194(19) .
C19 C17 1.430(2) 2_556
C20 C21 1.390(2) .
C21 C15 1.369(2) 2_556
C21 H6 0.9504 .
C22 C27 1.392(3) .
C22 C23 1.398(3) .
C23 C24 1.396(2) .
C23 C28 1.487(3) .
C24 C25 1.360(3) .
C24 H7 0.949 .
C25 C26 1.378(3) .
C25 C29 1.517(3) .
C26 C27 1.396(2) .
C26 H8 0.949 .
C27 C30 1.503(3) .
C28 H9 0.980 .
C28 H10 0.981 .
C28 H11 0.9803 .
C29 H12 0.980 .
C29 H13 0.979 .
C29 H14 0.981 .
C30 H15 0.979 .
C30 H16 0.982 .
C30 H17 0.980 .
C31 C32 1.517(2) .
C31 C33 1.519(3) .
C31 C34 1.526(3) .
C32 H18 0.980 .
C32 H19 0.981 .
C32 H20 0.979 .
C33 H21 0.981 .
C33 H22 0.981 .
C33 H23 0.9786 .
C34 H24 0.9795 .
C34 H25 0.980 .
C34 H26 0.980 .
C35 C37 1.521(3) .
C35 C36 1.520(3) .
C35 C38 1.524(2) .
C36 H27 0.980 .
C36 H28 0.9814 .
C36 H29 0.978 .
C37 H30 0.979 .
C37 H31 0.9804 .
C37 H32 0.980 .
C38 H33 0.979 .
C38 H34 0.9812 .
C38 H35 0.980 .
C39 C40 1.510(3) .
C39 H36 0.981 .
C39 H37 0.979 .
C39 H38 0.981 .
C40 C41 1.507(3) .
C40 H39 0.9904 .
C40 H40 0.990 .
C41 C42 1.517(2) .
C41 H41 0.991 .
C41 H42 0.9905 .
C42 C43 1.514(3) .
C42 H43 0.9902 .
C42 H44 0.990 .
C43 C44 1.526(3) .
C43 H45 0.991 .
C43 H46 0.9906 .
C44 H47 0.979 .
C44 H48 0.980 .
C44 H49 0.981 .

loop_
_geom_torsion_atom_site_label_1
_geom_torsion_atom_site_label_2
_geom_torsion_atom_site_label_3
_geom_torsion_atom_site_label_4
_geom_torsion
_geom_torsion_site_symmetry_1
_geom_torsion_site_symmetry_4
C14 C1 C2 C3 -179.99(15) . .
C22 C1 C2 C3 0.6(3) . .
C14 C1 C2 C7 -0.7(3) . .
C22 C1 C2 C7 179.92(15) . .
C1 C2 C3 C4 177.31(16) . .
C7 C2 C3 C4 -2.0(3) . .
C2 C3 C4 C5 2.1(3) . .
C2 C3 C4 C31 -176.75(16) . .
C3 C4 C5 C6 -0.2(3) . .
C31 C4 C5 C6 178.65(15) . .
C4 C5 C6 C7 -1.8(3) . .
C4 C5 C6 C20 179.55(15) . .
C5 C6 C7 C8 -177.76(14) . .
C20 C6 C7 C8 0.9(2) . .
C5 C6 C7 C2 2.0(2) . .
C20 C6 C7 C2 -179.38(14) . .
C3 C2 C7 C6 -0.1(2) . .
C1 C2 C7 C6 -179.44(15) . .
C3 C2 C7 C8 179.57(14) . .
C1 C2 C7 C8 0.3(2) . .
C6 C7 C8 C9 179.91(14) . .
C2 C7 C8 C9 0.2(2) . .
C6 C7 C8 C18 -0.1(2) . .
C2 C7 C8 C18 -179.83(14) . .
C7 C8 C9 C10 179.98(14) . .
C18 C8 C9 C10 0.0(2) . .
C7 C8 C9 C14 -0.2(2) . .
C18 C8 C9 C14 179.80(14) . .
C8 C9 C10 C11 -178.48(15) . .
C14 C9 C10 C11 1.7(2) . .
C8 C9 C10 C16 1.1(2) . .
C14 C9 C10 C16 -178.65(14) . .
C9 C10 C11 C12 -1.2(3) . .
C16 C10 C11 C12 179.23(16) . .
C10 C11 C12 C13 -0.7(3) . .
C10 C11 C12 C35 -177.64(16) . .
C11 C12 C13 C14 2.1(3) . .
C35 C12 C13 C14 178.98(16) . .
C2 C1 C14 C13 -179.27(16) . .
C22 C1 C14 C13 0.1(3) . .
C2 C1 C14 C9 0.7(3) . .
C22 C1 C14 C9 -179.94(15) . .
C12 C13 C14 C1 178.45(16) . .
C12 C13 C14 C9 -1.5(3) . .
C8 C9 C14 C1 -0.2(2) . .
C10 C9 C14 C1 179.58(15) . .
C8 C9 C14 C13 179.75(15) . .
C10 C9 C14 C13 -0.5(2) . .
C21 C15 C16 C17 -1.7(3) 2_556 .
C21 C15 C16 C10 178.80(15) 2_556 .
C11 C10 C16 C15 -2.8(3) . .
C9 C10 C16 C15 177.60(15) . .
C11 C10 C16 C17 177.74(15) . .
C9 C10 C16 C17 -1.9(2) . .
C15 C16 C17 C18 -178.04(14) . .
C10 C16 C17 C18 1.5(2) . .
C15 C16 C17 C19 1.5(2) . 2_556
C10 C16 C17 C19 -179.00(14) . 2_556
C16 C17 C18 C19 179.65(14) . .
C19 C17 C18 C19 0.1(2) 2_556 .
C16 C17 C18 C8 -0.3(2) . .
C19 C17 C18 C8 -179.85(13) 2_556 .
C9 C8 C18 C19 179.60(14) . .
C7 C8 C18 C19 -0.4(2) . .
C9 C8 C18 C17 -0.4(2) . .
C7 C8 C18 C17 179.58(14) . .
C17 C18 C19 C20 -179.91(14) . .
C8 C18 C19 C20 0.0(2) . .
C17 C18 C19 C17 -0.1(2) . 2_556
C8 C18 C19 C17 179.85(13) . 2_556
C18 C19 C20 C21 -177.78(14) . .
C17 C19 C20 C21 2.4(2) 2_556 .
C18 C19 C20 C6 0.8(2) . .
C17 C19 C20 C6 -179.05(13) 2_556 .
C5 C6 C20 C21 -4.1(2) . .
C7 C6 C20 C21 177.26(15) . .
C5 C6 C20 C19 177.39(14) . .
C7 C6 C20 C19 -1.2(2) . .
C19 C20 C21 C15 -2.3(3) . 2_556
C6 C20 C21 C15 179.20(16) . 2_556
C14 C1 C22 C27 99.0(2) . .
C2 C1 C22 C27 -81.6(2) . .
C14 C1 C22 C23 -80.2(2) . .
C2 C1 C22 C23 99.13(19) . .
C27 C22 C23 C24 -0.7(2) . .
C1 C22 C23 C24 178.59(14) . .
C27 C22 C23 C28 179.55(17) . .
C1 C22 C23 C28 -1.2(2) . .
C22 C23 C24 C25 0.4(3) . .
C28 C23 C24 C25 -179.85(19) . .
C23 C24 C25 C26 0.3(3) . .
C23 C24 C25 C29 179.46(16) . .
C24 C25 C26 C27 -0.8(3) . .
C29 C25 C26 C27 -179.88(16) . .
C23 C22 C27 C26 0.3(2) . .
C1 C22 C27 C26 -178.98(15) . .
C23 C22 C27 C30 -178.55(17) . .
C1 C22 C27 C30 2.2(2) . .
C25 C26 C27 C22 0.5(3) . .
C25 C26 C27 C30 179.29(18) . .
C3 C4 C31 C32 172.72(17) . .
C5 C4 C31 C32 -6.1(2) . .
C3 C4 C31 C33 -66.4(2) . .
C5 C4 C31 C33 114.74(18) . .
C3 C4 C31 C34 52.7(2) . .
C5 C4 C31 C34 -126.13(18) . .
C13 C12 C35 C37 -91.44(19) . .
C11 C12 C35 C37 85.4(2) . .
C13 C12 C35 C36 148.01(17) . .
C11 C12 C35 C36 -35.2(2) . .
C13 C12 C35 C38 28.6(3) . .
C11 C12 C35 C38 -154.59(18) . .
C39 C40 C41 C42 179.42(16) . .
C40 C41 C42 C43 179.99(15) . .
C41 C42 C43 C44 -178.61(16) . .
